data_1564717
loop_
_publ_author_name
'Aldridge, Simon'
'McManus, Caitil\'in'
'Hicks, Jamie'
'Goicoechea, Jose M.'
'Cui, Xianlu'
'Zhao, Lili'
'Frenking, Gernot'

_publ_section_title
;
 Coinage metal aluminyl complexes: probing regiochemistry and mechanism in
 the insertion and reduction of carbon dioxide
;
_journal_name_full 'Chemical Science'
_journal_paper_doi 10.1039/D1SC04676D
_journal_year 2021
_chemical_formula_moiety 'C66 H103 Ag Al N4 O2 P'
_chemical_formula_sum 'C66 H103 Ag Al N4 O2 P'
_chemical_formula_weight 1150.34
_space_group_crystal_system monoclinic
_space_group_IT_number 14
_space_group_name_Hall '-P 2ybc'
_space_group_name_H-M_alt 'P 1 21/c 1'
_atom_sites_solution_hydrogens geom
_atom_sites_solution_primary dual
_audit_creation_date 2021-02-07
_audit_creation_method
;
Olex2 1.2
(compiled 2018.05.29 svn.r3508 for OlexSys, GUI svn.r5506)
;
_audit_update_record
;
2021-05-24 deposited with the CCDC.	2021-09-16 downloaded from the CCDC.
;
_cell_angle_alpha 90
_cell_angle_beta 102.038(5)
_cell_angle_gamma 90
_cell_formula_units_Z 4
_cell_length_a 14.3910(8)
_cell_length_b 19.5868(6)
_cell_length_c 26.9617(9)
_cell_measurement_reflns_used 11593
_cell_measurement_temperature 150.01(10)
_cell_measurement_theta_max 75.2330
_cell_measurement_theta_min 4.0020
_cell_volume 7432.7(6)
_computing_cell_refinement 'CrysAlisPro 1.171.39.46 (Rigaku OD, 2018)'
_computing_data_collection 'CrysAlisPro 1.171.39.46 (Rigaku OD, 2018)'
_computing_data_reduction 'CrysAlisPro 1.171.39.46 (Rigaku OD, 2018)'
_computing_molecular_graphics 'Olex2 (Dolomanov et al., 2009)'
_computing_publication_material 'Olex2 (Dolomanov et al., 2009)'
_computing_structure_refinement 'ShelXL (Sheldrick, 2015)'
_computing_structure_solution 'ShelXT (Sheldrick, 2015)'
_diffrn_ambient_environment N~2~
_diffrn_ambient_temperature 150.01(10)
_diffrn_detector 'CCD plate'
_diffrn_detector_area_resol_mean 10.5035
_diffrn_detector_type Atlas
_diffrn_measured_fraction_theta_full 1.000
_diffrn_measured_fraction_theta_max 0.985
_diffrn_measurement_details
;
List of Runs (angles in degrees, time in seconds):

  # Type    Start    End  Width  t~exp~   \w     \q     \k     \f   Frames
#--------------------------------------------------------------------------
  1  \w   -114.00 -28.00   1.00   15.00    --  -41.40 -37.00   0.00   86
  2  \w      2.00  33.00   1.00   15.00    --  -41.40  19.00-180.00   31
  3  \w    -44.00  11.00   1.00   15.00    --  -41.40  57.00 -60.00   55
  4  \w      1.00  36.00   1.00   15.00    --  -41.40  19.00 150.00   35
  5  \w     35.00  89.00   1.00   15.00    --   41.40-125.00-180.00   54
  6  \w     66.00 115.00   1.00   60.00    --  111.00  15.00 -30.00   49
  7  \w     55.00 109.00   1.00   60.00    --  111.00-111.00  90.00   54
  8  \w     40.00  70.00   1.00   60.00    --  111.00 -45.00-150.00   30
  9  \w    111.00 146.00   1.00   60.00    --  111.00 111.00 150.00   35
 10  \w     37.00 109.00   1.00   60.00    --  111.00-111.00-180.00   72
 11  \w     57.00  86.00   1.00   60.00    --  111.00 -61.00  60.00   29
 12  \w     42.00  71.00   1.00   60.00    --  111.00 -45.00-180.00   29
 13  \w     89.00 178.00   1.00   60.00    --  111.00  30.00  30.00   89
 14  \w    148.00 175.00   1.00   60.00    --  111.00  15.00 -30.00   27
 15  \w     39.00  64.00   1.00   60.00    --  111.00 -94.00  90.00   25
 16  \w     36.00  84.00   1.00   60.00    --  111.00 -94.00 -30.00   48
 17  \w     71.00 108.00   1.00   60.00    --  111.00-111.00  60.00   37
 18  \w     74.00 107.00   1.00   60.00    --  111.00 -94.00  90.00   33
 19  \w    129.00 170.00   1.00   60.00    --  111.00  77.00-180.00   41
 20  \w     87.00 170.00   1.00   60.00    --  111.00  45.00 -60.00   83
 21  \w     43.00  71.00   1.00   60.00    --  111.00 -45.00  60.00   28
 22  \w     54.00  91.00   1.00   60.00    --  111.00 -61.00 150.00   37
;
_diffrn_measurement_device 'four-circle diffractometer'
_diffrn_measurement_device_type 'SuperNova, Dual, Cu at home/near, Atlas'
_diffrn_measurement_method '\w scans'
_diffrn_orient_matrix_type 'CrysAlisPro convention (1999,Acta A55,543-557)'
_diffrn_orient_matrix_UB_11 0.1057592000
_diffrn_orient_matrix_UB_12 0.0039380000
_diffrn_orient_matrix_UB_13 -0.0025939000
_diffrn_orient_matrix_UB_21 -0.0280530000
_diffrn_orient_matrix_UB_22 0.0081699000
_diffrn_orient_matrix_UB_23 -0.0580214000
_diffrn_orient_matrix_UB_31 -0.0023523000
_diffrn_orient_matrix_UB_32 0.0781712000
_diffrn_orient_matrix_UB_33 0.0062179000
_diffrn_radiation_monochromator mirror
_diffrn_radiation_probe x-ray
_diffrn_radiation_type CuK\a
_diffrn_radiation_wavelength 1.54184
_diffrn_reflns_av_R_equivalents 0.0510
_diffrn_reflns_av_unetI/netI 0.0508
_diffrn_reflns_Laue_measured_fraction_full 1.000
_diffrn_reflns_Laue_measured_fraction_max 0.985
_diffrn_reflns_limit_h_max 17
_diffrn_reflns_limit_h_min -17
_diffrn_reflns_limit_k_max 24
_diffrn_reflns_limit_k_min -14
_diffrn_reflns_limit_l_max 32
_diffrn_reflns_limit_l_min -33
_diffrn_reflns_number 44027
_diffrn_reflns_point_group_measured_fraction_full 1.000
_diffrn_reflns_point_group_measured_fraction_max 0.985
_diffrn_reflns_theta_full 67.684
_diffrn_reflns_theta_max 76.146
_diffrn_reflns_theta_min 3.867
_diffrn_source 'micro-focus sealed X-ray tube'
_diffrn_source_type 'SuperNova (Cu) X-ray Source'
_exptl_absorpt_coefficient_mu 2.777
_exptl_absorpt_correction_T_max 1.00000
_exptl_absorpt_correction_T_min 0.70561
_exptl_absorpt_correction_type multi-scan
_exptl_absorpt_process_details
;
CrysAlisPro 1.171.39.46 (Rigaku Oxford Diffraction, 2018)
Empirical absorption correction using spherical harmonics,
 implemented in SCALE3 ABSPACK scaling algorithm.
;
_exptl_crystal_colour colourless
_exptl_crystal_colour_primary colourless
_exptl_crystal_density_diffrn 1.028
_exptl_crystal_description plate
_exptl_crystal_F_000 2472
_exptl_crystal_size_max 0.2
_exptl_crystal_size_mid 0.1
_exptl_crystal_size_min 0.05
_refine_diff_density_max 0.868
_refine_diff_density_min -2.430
_refine_diff_density_rms 0.103
_refine_ls_extinction_method none
_refine_ls_goodness_of_fit_ref 1.028
_refine_ls_hydrogen_treatment constr
_refine_ls_matrix_type full
_refine_ls_number_parameters 705
_refine_ls_number_reflns 15310
_refine_ls_number_restraints 18
_refine_ls_restrained_S_all 1.030
_refine_ls_R_factor_all 0.1053
_refine_ls_R_factor_gt 0.0920
_refine_ls_shift/su_max 0.001
_refine_ls_shift/su_mean 0.000
_refine_ls_structure_factor_coef Fsqd
_refine_ls_weighting_details 'w=1/[\s^2^(Fo^2^)+(0.1557P)^2^+15.7728P] where P=(Fo^2^+2Fc^2^)/3'
_refine_ls_weighting_scheme calc
_refine_ls_wR_factor_gt 0.2628
_refine_ls_wR_factor_ref 0.2760
_reflns_Friedel_coverage 0.000
_reflns_number_gt 12164
_reflns_number_total 15310
_reflns_threshold_expression 'I > 2\s(I)'
_cod_data_source_file d1sc04676d2.cif
_cod_data_source_block 7-Ag
_cod_original_cell_volume 7432.7(5)
_cod_database_code 1564717
_publcif_datablock.id {7ebd7094-9205-45bf-ae11-f6ffff973fb5}

_shelx_shelxl_version_number 2018/3
_chemical_oxdiff_formula 'C50 H60 Al1 Ag1 P1 N4 O2'
_shelx_space_group_comment
;
The symmetry employed for this shelxl refinement is uniquely defined
by the following loop, which should always be used as a source of
symmetry information in preference to the above space-group names.
They are only intended as comments.
;
_shelx_estimated_absorpt_t_max 0.874
_shelx_estimated_absorpt_t_min 0.607
_reflns_odcompleteness_completeness 99.59
_reflns_odcompleteness_iscentric 1
_reflns_odcompleteness_theta 74.33
_olex2_refinement_description
;
1. Fixed Uiso
 At 1.2 times of:
  All C(H) groups
 At 1.5 times of:
  All C(H,H,H) groups
2. Uiso/Uaniso restraints and constraints
C19 \\sim C18 \\sim C16 \\sim C17: within 2A with sigma of 0.005 and sigma for
terminal atoms of 0.01
3.a Ternary CH refined with riding coordinates:
 C45(H45), C52(H52), C49(H49), C30(H30), C33(H33), C42(H42)
3.b Aromatic/amide H refined with riding coordinates:
 C5(H5), C39(H39), C3(H3), C13(H13), C11(H11), C41(H41), C40(H40), C28(H28),
 C27(H27), C26(H26)
3.c Idealised Me refined as rotating group:
 C50(H50A,H50B,H50C), C9(H9A,H9B,H9C), C8(H8A,H8B,H8C), C48(H48A,H48B,H48C),
 C21(H21A,H21B,H21C), C46(H46A,H46B,H46C), C54(H54A,H54B,H54C), C31(H31A,H31B,
 H31C), C66(H66A,H66B,H66C), C47(H47A,H47B,H47C), C53(H53A,H53B,H53C), C32(H32A,
 H32B,H32C), C62(H62A,H62B,H62C), C58(H58A,H58B,H58C), C57(H57A,H57B,H57C),
 C60(H60A,H60B,H60C), C64(H64A,H64B,H64C), C61(H61A,H61B,H61C), C22(H22A,H22B,
 H22C), C65(H65A,H65B,H65C), C23(H23A,H23B,H23C), C35(H35A,H35B,H35C), C34(H34A,
 H34B,H34C), C56(H56A,H56B,H56C), C44(H44A,H44B,H44C), C43(H43A,H43B,H43C),
 C17(H17A,H17B,H17C), C19(H19A,H19B,H19C), C18(H18A,H18B,H18C)
;
_olex2_submission_special_instructions 'No special instructions were received'
_oxdiff_exptl_absorpt_empirical_details
;
Empirical correction (ABSPACK) includes:
- Absorption correction using spherical harmonics
- Frame scaling
;
_oxdiff_exptl_absorpt_empirical_full_max 1.690
_oxdiff_exptl_absorpt_empirical_full_min 0.660
_publcif_funding_html
;
;

loop_
_space_group_symop_operation_xyz
'x, y, z'
'-x, y+1/2, -z+1/2'
'-x, -y, -z'
'x, -y-1/2, z-1/2'

loop_
_atom_site_label
_atom_site_type_symbol
_atom_site_fract_x
_atom_site_fract_y
_atom_site_fract_z
_atom_site_U_iso_or_equiv
_atom_site_adp_type
_atom_site_occupancy
_atom_site_site_symmetry_order
_atom_site_calc_flag
_atom_site_refinement_flags_posn
_atom_site_refinement_flags_adp
_atom_site_refinement_flags_occupancy
_atom_site_disorder_assembly
_atom_site_disorder_group
Ag1 Ag 0.24207(3) 0.63997(2) 0.57589(2) 0.05537(16) Uani 1 1 d . . . . .
P1 P 0.13048(10) 0.69899(7) 0.51436(5) 0.0474(3) Uani 1 1 d . . . . .
Al1 Al 0.55700(10) 0.60705(7) 0.71325(5) 0.0346(3) Uani 1 1 d . . . . .
O1 O 0.4481(2) 0.55497(15) 0.70171(11) 0.0366(6) Uani 1 1 d . . . . .
O2 O 0.6161(2) 0.55302(16) 0.77512(11) 0.0358(6) Uani 1 1 d . . . . .
N1 N 0.3245(3) 0.5783(2) 0.63385(14) 0.0418(9) Uani 1 1 d . . . . .
N4 N 0.5573(3) 0.67418(19) 0.76427(15) 0.0391(8) Uani 1 1 d . . . . .
N3 N 0.6577(3) 0.5639(2) 0.68988(14) 0.0393(8) Uani 1 1 d . . . . .
N2 N 0.4707(3) 0.64040(19) 0.65396(14) 0.0380(8) Uani 1 1 d . . . . .
C51 C 0.4089(3) 0.5919(2) 0.66065(16) 0.0342(8) Uani 1 1 d . . . . .
C5 C 0.8261(4) 0.4440(3) 0.80365(19) 0.0480(11) Uani 1 1 d . . . . .
H5 H 0.864459 0.420372 0.830171 0.058 Uiso 1 1 calc R . . . .
C2 C 0.7159(4) 0.5189(3) 0.72288(17) 0.0413(10) Uani 1 1 d . . . . .
C1 C 0.6960(3) 0.5150(2) 0.77144(16) 0.0358(9) Uani 1 1 d . . . . .
C10 C 0.6706(4) 0.5583(3) 0.86566(18) 0.0468(11) Uani 1 1 d . . . . .
C37 C 0.5338(4) 0.7456(2) 0.75937(18) 0.0419(10) Uani 1 1 d . . . . .
C38 C 0.4390(4) 0.7664(3) 0.75234(18) 0.0453(11) Uani 1 1 d . . . . .
C15 C 0.6240(4) 0.5868(2) 0.82112(17) 0.0400(10) Uani 1 1 d . . . . .
C6 C 0.7485(4) 0.4820(2) 0.81296(17) 0.0419(10) Uani 1 1 d . . . . .
C4 C 0.8465(4) 0.4411(3) 0.75526(19) 0.0485(12) Uani 1 1 d . . . . .
C39 C 0.4204(5) 0.8373(3) 0.7512(2) 0.0548(13) Uani 1 1 d . . . . .
H39 H 0.357677 0.852046 0.746167 0.066 Uiso 1 1 calc R . . . .
C14 C 0.5864(4) 0.6525(3) 0.81425(18) 0.0445(11) Uani 1 1 d . . . . .
C45 C 0.3577(4) 0.7157(3) 0.7473(2) 0.0493(12) Uani 1 1 d . . . . .
H45 H 0.381707 0.670990 0.739473 0.059 Uiso 1 1 calc R . . . .
C3 C 0.7925(4) 0.4792(3) 0.71578(19) 0.0483(12) Uani 1 1 d . . . . .
H3 H 0.807934 0.478012 0.683970 0.058 Uiso 1 1 calc R . . . .
C13 C 0.5852(5) 0.6882(3) 0.8591(2) 0.0624(17) Uani 1 1 d . . . . .
H13 H 0.556843 0.731024 0.857403 0.075 Uiso 1 1 calc R . . . .
C7 C 0.7199(4) 0.4889(3) 0.86384(17) 0.0482(12) Uani 1 1 d . . . . .
C50 C 0.4649(5) 0.6540(3) 0.5619(2) 0.0577(14) Uani 1 1 d . . . . .
H50A H 0.530391 0.642097 0.564230 0.087 Uiso 1 1 calc GR . . . .
H50B H 0.445184 0.685209 0.534216 0.087 Uiso 1 1 calc GR . . . .
H50C H 0.426567 0.613489 0.556054 0.087 Uiso 1 1 calc GR . . . .
C24 C 0.6695(4) 0.5597(3) 0.63758(19) 0.0512(13) Uani 1 1 d . . . . .
C11 C 0.6710(5) 0.5967(3) 0.9095(2) 0.0601(16) Uani 1 1 d . . . . .
H11 H 0.701390 0.579793 0.940911 0.072 Uiso 1 1 calc R . . . .
C9 C 0.8085(5) 0.4857(4) 0.9081(2) 0.0689(19) Uani 1 1 d . . . . .
H9A H 0.848030 0.524841 0.906481 0.103 Uiso 1 1 calc GR . . . .
H9B H 0.843811 0.444870 0.905133 0.103 Uiso 1 1 calc GR . . . .
H9C H 0.788458 0.485579 0.939852 0.103 Uiso 1 1 calc GR . . . .
C52 C 0.2730(4) 0.5205(3) 0.6504(2) 0.0552(14) Uani 1 1 d . . . . .
H52 H 0.320704 0.486583 0.665458 0.066 Uiso 1 1 calc R . . . .
C36 C 0.6077(5) 0.7944(3) 0.7657(2) 0.0542(13) Uani 1 1 d . . . . .
C41 C 0.5820(6) 0.8637(3) 0.7640(2) 0.0650(17) Uani 1 1 d . . . . .
H41 H 0.629739 0.896478 0.767942 0.078 Uiso 1 1 calc R . . . .
C20 C 0.9315(5) 0.3992(4) 0.7452(2) 0.0639(17) Uani 1 1 d . . . . .
C29 C 0.6256(5) 0.5064(4) 0.60686(19) 0.0604(16) Uani 1 1 d . . . . .
C49 C 0.4530(4) 0.6878(3) 0.61146(18) 0.0443(11) Uani 1 1 d . . . . .
H49 H 0.386609 0.702508 0.606724 0.053 Uiso 1 1 calc R . . . .
C8 C 0.6508(5) 0.4316(3) 0.8695(2) 0.0612(16) Uani 1 1 d . . . . .
H8A H 0.638199 0.432712 0.903073 0.092 Uiso 1 1 calc GR . . . .
H8B H 0.678320 0.388414 0.863876 0.092 Uiso 1 1 calc GR . . . .
H8C H 0.592502 0.437827 0.845091 0.092 Uiso 1 1 calc GR . . . .
C48 C 0.5147(5) 0.7511(3) 0.6240(2) 0.0616(15) Uani 1 1 d . . . . .
H48A H 0.501036 0.772746 0.653566 0.092 Uiso 1 1 calc GR . . . .
H48B H 0.501545 0.782216 0.595887 0.092 Uiso 1 1 calc GR . . . .
H48C H 0.580470 0.738140 0.630325 0.092 Uiso 1 1 calc GR . . . .
C21 C 0.9797(5) 0.3560(4) 0.7908(3) 0.077(2) Uani 1 1 d . . . . .
H21A H 1.006800 0.385465 0.818490 0.116 Uiso 1 1 calc GR . . . .
H21B H 1.028988 0.328755 0.781598 0.116 Uiso 1 1 calc GR . . . .
H21C H 0.933518 0.326611 0.800880 0.116 Uiso 1 1 calc GR . . . .
C30 C 0.5679(5) 0.4519(3) 0.6252(2) 0.0623(16) Uani 1 1 d . . . . .
H30 H 0.563434 0.463381 0.660046 0.075 Uiso 1 1 calc R . . . .
C40 C 0.4907(5) 0.8847(3) 0.7570(2) 0.0599(16) Uani 1 1 d . . . . .
H40 H 0.476297 0.931027 0.756271 0.072 Uiso 1 1 calc R . . . .
C12 C 0.6260(6) 0.6605(4) 0.9064(2) 0.070(2) Uani 1 1 d . . . . .
C46 C 0.2746(5) 0.7344(4) 0.7039(3) 0.0641(16) Uani 1 1 d . . . . .
H46A H 0.250302 0.778456 0.710385 0.096 Uiso 1 1 calc GR . . . .
H46B H 0.225282 0.700889 0.701695 0.096 Uiso 1 1 calc GR . . . .
H46C H 0.296244 0.735701 0.672595 0.096 Uiso 1 1 calc GR . . . .
C59 C 0.0488(5) 0.7457(4) 0.5497(3) 0.0677(16) Uani 1 1 d . . . . .
C54 C 0.2214(6) 0.5402(4) 0.6901(3) 0.076(2) Uani 1 1 d . . . . .
H54A H 0.265588 0.557651 0.718949 0.115 Uiso 1 1 calc GR . . . .
H54B H 0.189627 0.500946 0.699936 0.115 Uiso 1 1 calc GR . . . .
H54C H 0.175466 0.574733 0.677081 0.115 Uiso 1 1 calc GR . . . .
C31 C 0.6134(6) 0.3812(4) 0.6261(3) 0.074(2) Uani 1 1 d . . . . .
H31A H 0.613889 0.367095 0.592092 0.111 Uiso 1 1 calc GR . . . .
H31B H 0.577493 0.349047 0.641406 0.111 Uiso 1 1 calc GR . . . .
H31C H 0.677422 0.383048 0.645495 0.111 Uiso 1 1 calc GR . . . .
C55 C 0.1878(6) 0.7634(3) 0.4778(2) 0.0651(16) Uani 1 1 d . . . . .
C66 C 0.0017(6) 0.6659(4) 0.4203(3) 0.078(2) Uani 1 1 d . . . . .
H66A H -0.041856 0.699389 0.428102 0.116 Uiso 1 1 calc GR . . . .
H66B H -0.033199 0.630179 0.400214 0.116 Uiso 1 1 calc GR . . . .
H66C H 0.044056 0.687014 0.401768 0.116 Uiso 1 1 calc GR . . . .
C47 C 0.3245(5) 0.7091(4) 0.7979(2) 0.0658(16) Uani 1 1 d . . . . .
H47A H 0.375670 0.691927 0.823549 0.099 Uiso 1 1 calc GR . . . .
H47B H 0.271641 0.678184 0.793747 0.099 Uiso 1 1 calc GR . . . .
H47C H 0.305408 0.753094 0.807923 0.099 Uiso 1 1 calc GR . . . .
C53 C 0.2093(6) 0.4869(4) 0.6052(3) 0.077(2) Uani 1 1 d . . . . .
H53A H 0.159157 0.517755 0.590582 0.116 Uiso 1 1 calc GR . . . .
H53B H 0.182411 0.446011 0.615909 0.116 Uiso 1 1 calc GR . . . .
H53C H 0.245877 0.475666 0.580323 0.116 Uiso 1 1 calc GR . . . .
C28 C 0.6400(6) 0.5049(5) 0.5568(2) 0.080(2) Uani 1 1 d . . . . .
H28 H 0.611928 0.470251 0.535224 0.096 Uiso 1 1 calc R . . . .
C32 C 0.4666(6) 0.4484(4) 0.5932(3) 0.076(2) Uani 1 1 d . . . . .
H32A H 0.440506 0.493635 0.588483 0.114 Uiso 1 1 calc GR . . . .
H32B H 0.427916 0.420845 0.610349 0.114 Uiso 1 1 calc GR . . . .
H32C H 0.467924 0.428586 0.560830 0.114 Uiso 1 1 calc GR . . . .
C25 C 0.7267(5) 0.6089(4) 0.6203(3) 0.071(2) Uani 1 1 d . . . . .
C33 C 0.7754(6) 0.6658(5) 0.6528(3) 0.088(3) Uani 1 1 d . . . . .
H33 H 0.735642 0.677551 0.676979 0.106 Uiso 1 1 calc R . . . .
C63 C 0.0592(5) 0.6356(3) 0.4698(3) 0.0648(17) Uani 1 1 d . . . . .
C27 C 0.6935(7) 0.5524(7) 0.5388(3) 0.105(4) Uani 1 1 d . . . . .
H27 H 0.700381 0.550261 0.505337 0.126 Uiso 1 1 calc R . . . .
C62 C 0.0993(7) 0.8106(4) 0.5755(3) 0.083(2) Uani 1 1 d . . . . .
H62A H 0.160544 0.798400 0.595182 0.124 Uiso 1 1 calc GR . . . .
H62B H 0.061585 0.830448 0.597210 0.124 Uiso 1 1 calc GR . . . .
H62C H 0.106857 0.843044 0.549918 0.124 Uiso 1 1 calc GR . . . .
C58 C 0.2701(6) 0.8003(4) 0.5150(3) 0.076(2) Uani 1 1 d . . . . .
H58A H 0.244490 0.826081 0.539283 0.115 Uiso 1 1 calc GR . . . .
H58B H 0.302412 0.830523 0.496172 0.115 Uiso 1 1 calc GR . . . .
H58C H 0.314135 0.766998 0.532314 0.115 Uiso 1 1 calc GR . . . .
C57 C 0.2391(7) 0.7244(5) 0.4412(3) 0.085(2) Uani 1 1 d . . . . .
H57A H 0.283303 0.692413 0.460094 0.127 Uiso 1 1 calc GR . . . .
H57B H 0.272647 0.756320 0.424347 0.127 Uiso 1 1 calc GR . . . .
H57C H 0.193083 0.700324 0.416440 0.127 Uiso 1 1 calc GR . . . .
C60 C 0.0307(6) 0.6998(5) 0.5924(3) 0.083(2) Uani 1 1 d . . . . .
H60A H -0.007956 0.661777 0.578264 0.124 Uiso 1 1 calc GR . . . .
H60B H -0.001504 0.725362 0.614135 0.124 Uiso 1 1 calc GR . . . .
H60C H 0.090210 0.683392 0.611736 0.124 Uiso 1 1 calc GR . . . .
C64 C 0.1280(7) 0.5829(4) 0.4561(3) 0.087(3) Uani 1 1 d . . . . .
H64A H 0.176648 0.605775 0.442899 0.131 Uiso 1 1 calc GR . . . .
H64B H 0.094016 0.552244 0.430912 0.131 Uiso 1 1 calc GR . . . .
H64C H 0.156515 0.557528 0.485844 0.131 Uiso 1 1 calc GR . . . .
C61 C -0.0474(6) 0.7702(4) 0.5184(3) 0.080(2) Uani 1 1 d . . . . .
H61A H -0.036687 0.802245 0.493178 0.120 Uiso 1 1 calc GR . . . .
H61B H -0.082977 0.791936 0.540378 0.120 Uiso 1 1 calc GR . . . .
H61C H -0.082440 0.731843 0.502033 0.120 Uiso 1 1 calc GR . . . .
C26 C 0.7360(6) 0.6021(7) 0.5690(3) 0.102(4) Uani 1 1 d . . . . .
H26 H 0.773191 0.633495 0.555994 0.123 Uiso 1 1 calc R . . . .
C42 C 0.7111(5) 0.7750(4) 0.7723(4) 0.080(2) Uani 1 1 d . . . . .
H42 H 0.714743 0.726041 0.765506 0.096 Uiso 1 1 calc R . . . .
C22 C 0.8945(7) 0.3463(5) 0.7026(3) 0.087(2) Uani 1 1 d . . . . .
H22A H 0.850678 0.315750 0.713657 0.130 Uiso 1 1 calc GR . . . .
H22B H 0.947020 0.320729 0.695427 0.130 Uiso 1 1 calc GR . . . .
H22C H 0.862841 0.369738 0.672558 0.130 Uiso 1 1 calc GR . . . .
C65 C -0.0096(6) 0.5960(4) 0.4968(3) 0.081(2) Uani 1 1 d . . . . .
H65A H 0.026468 0.570664 0.524740 0.122 Uiso 1 1 calc GR . . . .
H65B H -0.047461 0.565181 0.473203 0.122 Uiso 1 1 calc GR . . . .
H65C H -0.050329 0.627800 0.509066 0.122 Uiso 1 1 calc GR . . . .
C23 C 1.0007(6) 0.4443(5) 0.7275(4) 0.106(4) Uani 1 1 d . . . . .
H23A H 0.968874 0.469695 0.698378 0.159 Uiso 1 1 calc GR . . . .
H23B H 1.050173 0.417140 0.718470 0.159 Uiso 1 1 calc GR . . . .
H23C H 1.027849 0.475423 0.754092 0.159 Uiso 1 1 calc GR . . . .
C35 C 0.7891(6) 0.7324(5) 0.6233(4) 0.107(4) Uani 1 1 d . . . . .
H35A H 0.837067 0.724988 0.603886 0.161 Uiso 1 1 calc GR . . . .
H35B H 0.808387 0.768901 0.646942 0.161 Uiso 1 1 calc GR . . . .
H35C H 0.730286 0.744203 0.600876 0.161 Uiso 1 1 calc GR . . . .
C34 C 0.8714(7) 0.6429(6) 0.6835(5) 0.121(5) Uani 1 1 d . . . . .
H34A H 0.862641 0.604903 0.704586 0.181 Uiso 1 1 calc GR . . . .
H34B H 0.900681 0.679885 0.704430 0.181 Uiso 1 1 calc GR . . . .
H34C H 0.911540 0.629360 0.660901 0.181 Uiso 1 1 calc GR . . . .
C16 C 0.6168(10) 0.7005(6) 0.9542(3) 0.131(3) Uani 1 1 d . U . . .
C56 C 0.1212(7) 0.8170(4) 0.4478(3) 0.088(2) Uani 1 1 d . . . . .
H56A H 0.072603 0.794481 0.423424 0.131 Uiso 1 1 calc GR . . . .
H56B H 0.156863 0.846727 0.430461 0.131 Uiso 1 1 calc GR . . . .
H56C H 0.092316 0.843192 0.470592 0.131 Uiso 1 1 calc GR . . . .
C44 C 0.7576(8) 0.8132(6) 0.7353(6) 0.125(4) Uani 1 1 d . . . . .
H44A H 0.718491 0.809924 0.701910 0.187 Uiso 1 1 calc GR . . . .
H44B H 0.818778 0.793541 0.735400 0.187 Uiso 1 1 calc GR . . . .
H44C H 0.765164 0.860261 0.745184 0.187 Uiso 1 1 calc GR . . . .
C43 C 0.7649(7) 0.7887(6) 0.8272(5) 0.117(4) Uani 1 1 d . . . . .
H43A H 0.765081 0.836795 0.834004 0.176 Uiso 1 1 calc GR . . . .
H43B H 0.829112 0.772687 0.831410 0.176 Uiso 1 1 calc GR . . . .
H43C H 0.733868 0.765016 0.850434 0.176 Uiso 1 1 calc GR . . . .
C17 C 0.6636(10) 0.6634(6) 1.0026(3) 0.134(4) Uani 1 1 d . U . . .
H17A H 0.635026 0.619210 1.003354 0.201 Uiso 1 1 calc GR . . . .
H17B H 0.654903 0.689403 1.031506 0.201 Uiso 1 1 calc GR . . . .
H17C H 0.730257 0.658186 1.003574 0.201 Uiso 1 1 calc GR . . . .
C19 C 0.6583(11) 0.7698(6) 0.9537(4) 0.149(4) Uani 1 1 d . U . . .
H19A H 0.722845 0.766129 0.949717 0.224 Uiso 1 1 calc GR . . . .
H19B H 0.656833 0.792441 0.985123 0.224 Uiso 1 1 calc GR . . . .
H19C H 0.622053 0.795580 0.926061 0.224 Uiso 1 1 calc GR . . . .
C18 C 0.5109(11) 0.7085(7) 0.9539(3) 0.147(4) Uani 1 1 d . U . . .
H18A H 0.479978 0.731140 0.923370 0.221 Uiso 1 1 calc GR . . . .
H18B H 0.503345 0.735093 0.982749 0.221 Uiso 1 1 calc GR . . . .
H18C H 0.483040 0.664248 0.955597 0.221 Uiso 1 1 calc GR . . . .

loop_
_atom_site_aniso_label
_atom_site_aniso_U_11
_atom_site_aniso_U_22
_atom_site_aniso_U_33
_atom_site_aniso_U_23
_atom_site_aniso_U_13
_atom_site_aniso_U_12
Ag1 0.0601(3) 0.0582(3) 0.0440(2) 0.00117(16) 0.00205(17) -0.00342(18)
P1 0.0539(8) 0.0485(7) 0.0376(6) -0.0022(5) 0.0047(5) 0.0001(6)
Al1 0.0409(7) 0.0359(6) 0.0267(6) 0.0005(5) 0.0063(5) -0.0014(5)
O1 0.0471(18) 0.0339(14) 0.0276(14) -0.0011(11) 0.0054(12) -0.0037(13)
O2 0.0446(17) 0.0392(15) 0.0233(13) 0.0008(11) 0.0067(12) 0.0024(13)
N1 0.048(2) 0.041(2) 0.0311(18) 0.0108(15) -0.0031(16) -0.0008(17)
N4 0.046(2) 0.0312(17) 0.0361(19) -0.0008(15) 0.0006(16) -0.0031(15)
N3 0.045(2) 0.048(2) 0.0262(17) 0.0096(15) 0.0103(15) 0.0053(17)
N2 0.046(2) 0.0404(19) 0.0280(17) 0.0068(14) 0.0082(15) -0.0016(16)
C51 0.035(2) 0.038(2) 0.0281(19) -0.0007(16) 0.0036(16) -0.0014(17)
C5 0.053(3) 0.055(3) 0.034(2) 0.008(2) 0.006(2) 0.014(2)
C2 0.049(3) 0.047(2) 0.028(2) 0.0067(18) 0.0090(18) 0.003(2)
C1 0.042(2) 0.039(2) 0.0268(19) 0.0034(16) 0.0083(17) 0.0030(18)
C10 0.057(3) 0.052(3) 0.028(2) -0.0043(19) 0.0019(19) 0.011(2)
C37 0.055(3) 0.032(2) 0.035(2) -0.0006(17) 0.0003(19) 0.0004(19)
C38 0.062(3) 0.041(2) 0.032(2) 0.0013(18) 0.006(2) -0.002(2)
C15 0.051(3) 0.038(2) 0.030(2) -0.0038(17) 0.0057(18) 0.0022(19)
C6 0.051(3) 0.043(2) 0.031(2) 0.0037(18) 0.0071(19) 0.003(2)
C4 0.049(3) 0.059(3) 0.038(2) 0.008(2) 0.012(2) 0.009(2)
C39 0.071(4) 0.046(3) 0.045(3) 0.004(2) 0.008(2) 0.007(3)
C14 0.054(3) 0.043(2) 0.032(2) -0.0046(19) -0.0014(19) 0.005(2)
C45 0.049(3) 0.048(3) 0.050(3) -0.007(2) 0.008(2) 0.002(2)
C3 0.052(3) 0.063(3) 0.033(2) 0.013(2) 0.016(2) 0.008(2)
C13 0.085(4) 0.051(3) 0.044(3) -0.019(2) -0.006(3) 0.020(3)
C7 0.068(3) 0.052(3) 0.024(2) 0.0056(19) 0.008(2) 0.018(2)
C50 0.064(4) 0.076(4) 0.035(3) 0.018(2) 0.015(2) 0.009(3)
C24 0.052(3) 0.073(3) 0.033(2) 0.019(2) 0.018(2) 0.023(3)
C11 0.084(4) 0.060(3) 0.032(2) -0.005(2) 0.002(2) 0.026(3)
C9 0.085(5) 0.088(4) 0.029(2) 0.002(3) -0.001(3) 0.036(4)
C52 0.055(3) 0.047(3) 0.056(3) 0.011(2) -0.006(2) -0.015(2)
C36 0.063(3) 0.036(2) 0.059(3) -0.006(2) 0.002(3) -0.013(2)
C41 0.086(5) 0.051(3) 0.053(3) -0.005(3) 0.001(3) -0.020(3)
C20 0.057(3) 0.085(4) 0.056(3) 0.022(3) 0.026(3) 0.024(3)
C29 0.079(4) 0.081(4) 0.024(2) 0.006(2) 0.015(2) 0.029(3)
C49 0.047(3) 0.049(3) 0.036(2) 0.012(2) 0.0064(19) -0.001(2)
C8 0.095(5) 0.047(3) 0.049(3) 0.006(2) 0.034(3) 0.007(3)
C48 0.069(4) 0.058(3) 0.055(3) 0.025(3) 0.006(3) -0.013(3)
C21 0.059(4) 0.105(6) 0.070(4) 0.028(4) 0.017(3) 0.032(4)
C30 0.083(4) 0.063(3) 0.035(3) -0.016(2) 0.002(3) 0.021(3)
C40 0.096(5) 0.034(2) 0.048(3) 0.002(2) 0.012(3) 0.000(3)
C12 0.101(5) 0.066(4) 0.036(3) -0.015(3) -0.005(3) 0.026(4)
C46 0.052(3) 0.079(4) 0.057(3) -0.012(3) 0.002(3) 0.009(3)
C59 0.069(4) 0.075(4) 0.063(4) -0.004(3) 0.023(3) -0.002(3)
C54 0.075(5) 0.081(5) 0.075(4) 0.016(4) 0.022(4) -0.026(4)
C31 0.101(6) 0.062(4) 0.056(4) -0.010(3) 0.007(3) 0.024(4)
C55 0.089(5) 0.059(3) 0.048(3) 0.007(3) 0.014(3) -0.001(3)
C66 0.081(5) 0.071(4) 0.065(4) -0.010(3) -0.022(3) 0.000(4)
C47 0.070(4) 0.075(4) 0.052(3) 0.000(3) 0.013(3) -0.009(3)
C53 0.077(5) 0.056(3) 0.083(5) 0.004(3) -0.019(4) -0.022(3)
C28 0.105(6) 0.105(6) 0.032(3) 0.008(3) 0.017(3) 0.046(5)
C32 0.090(5) 0.064(4) 0.066(4) -0.025(3) -0.002(4) 0.019(4)
C25 0.053(3) 0.110(5) 0.057(3) 0.050(4) 0.026(3) 0.024(4)
C33 0.062(4) 0.118(7) 0.086(5) 0.059(5) 0.019(4) -0.011(4)
C63 0.076(4) 0.052(3) 0.055(3) -0.002(3) -0.011(3) 0.003(3)
C27 0.104(7) 0.178(11) 0.043(4) 0.043(6) 0.036(4) 0.072(7)
C62 0.097(6) 0.082(5) 0.073(5) -0.027(4) 0.027(4) 0.000(4)
C58 0.094(5) 0.069(4) 0.067(4) 0.005(3) 0.021(4) -0.018(4)
C57 0.091(6) 0.112(6) 0.055(4) -0.005(4) 0.024(4) -0.001(5)
C60 0.074(5) 0.107(6) 0.074(5) 0.004(4) 0.029(4) 0.002(4)
C64 0.106(6) 0.066(4) 0.076(5) -0.024(4) -0.014(4) 0.021(4)
C61 0.076(5) 0.087(5) 0.080(5) 0.010(4) 0.021(4) 0.015(4)
C26 0.078(5) 0.178(11) 0.063(5) 0.072(6) 0.045(4) 0.055(6)
C42 0.054(4) 0.061(4) 0.116(6) -0.009(4) -0.005(4) -0.013(3)
C22 0.089(6) 0.106(6) 0.069(4) -0.002(4) 0.024(4) 0.040(5)
C65 0.096(6) 0.069(4) 0.069(4) 0.003(3) -0.008(4) -0.023(4)
C23 0.051(4) 0.131(8) 0.147(9) 0.063(7) 0.049(5) 0.027(4)
C35 0.070(5) 0.128(8) 0.130(8) 0.081(7) 0.036(5) 0.006(5)
C34 0.073(5) 0.135(9) 0.136(9) 0.088(7) -0.019(5) -0.021(5)
C16 0.210(8) 0.119(5) 0.042(3) -0.037(3) -0.027(4) 0.091(5)
C56 0.120(7) 0.069(4) 0.079(5) 0.020(4) 0.031(5) 0.002(4)
C44 0.080(6) 0.109(8) 0.189(13) 0.013(8) 0.037(7) -0.033(6)
C43 0.076(6) 0.108(7) 0.141(9) -0.008(7) -0.039(6) -0.013(5)
C17 0.214(9) 0.125(6) 0.040(3) -0.031(4) -0.028(5) 0.083(7)
C19 0.238(10) 0.106(6) 0.072(5) -0.047(5) -0.042(6) 0.063(7)
C18 0.216(10) 0.167(8) 0.049(4) -0.033(5) 0.004(5) 0.102(7)

loop_
_atom_type_symbol
_atom_type_description
_atom_type_scat_dispersion_real
_atom_type_scat_dispersion_imag
_atom_type_scat_source
C C 0.0181 0.0091 'International Tables Vol C Tables 4.2.6.8 and 6.1.1.4'
H H 0.0000 0.0000 'International Tables Vol C Tables 4.2.6.8 and 6.1.1.4'
Ag Ag 0.1306 4.2820 'International Tables Vol C Tables 4.2.6.8 and 6.1.1.4'
Al Al 0.2130 0.2455 'International Tables Vol C Tables 4.2.6.8 and 6.1.1.4'
N N 0.0311 0.0180 'International Tables Vol C Tables 4.2.6.8 and 6.1.1.4'
O O 0.0492 0.0322 'International Tables Vol C Tables 4.2.6.8 and 6.1.1.4'
P P 0.2955 0.4335 'International Tables Vol C Tables 4.2.6.8 and 6.1.1.4'

loop_
_geom_angle_atom_site_label_1
_geom_angle_atom_site_label_2
_geom_angle_atom_site_label_3
_geom_angle
_geom_angle_site_symmetry_1
_geom_angle_site_symmetry_3
_geom_angle_publ_flag
N1 Ag1 P1 171.15(12) . . ?
C59 P1 Ag1 106.6(2) . . ?
C55 P1 Ag1 112.7(2) . . ?
C55 P1 C59 108.8(3) . . ?
C63 P1 Ag1 109.1(2) . . ?
C63 P1 C59 109.1(3) . . ?
C63 P1 C55 110.3(3) . . ?
O1 Al1 O2 92.67(14) . . ?
O1 Al1 N4 112.26(17) . . ?
O1 Al1 N3 112.30(18) . . ?
O1 Al1 N2 70.62(16) . . ?
O1 Al1 C51 35.37(14) . . ?
O2 Al1 C51 128.04(16) . . ?
N4 Al1 O2 80.03(15) . . ?
N4 Al1 N2 105.68(18) . . ?
N4 Al1 C51 113.20(18) . . ?
N3 Al1 O2 79.65(15) . . ?
N3 Al1 N4 131.46(19) . . ?
N3 Al1 N2 106.33(17) . . ?
N3 Al1 C51 114.10(17) . . ?
N2 Al1 O2 163.28(17) . . ?
N2 Al1 C51 35.25(16) . . ?
C51 O1 Al1 92.1(3) . . ?
C1 O2 Al1 115.9(2) . . ?
C15 O2 Al1 115.6(3) . . ?
C15 O2 C1 113.8(4) . . ?
C51 N1 Ag1 127.0(3) . . ?
C51 N1 C52 117.3(4) . . ?
C52 N1 Ag1 114.8(3) . . ?
C37 N4 Al1 129.8(3) . . ?
C14 N4 Al1 116.4(3) . . ?
C14 N4 C37 113.8(4) . . ?
C2 N3 Al1 117.9(3) . . ?
C2 N3 C24 113.9(4) . . ?
C24 N3 Al1 126.7(3) . . ?
C51 N2 Al1 88.8(3) . . ?
C51 N2 C49 123.1(4) . . ?
C49 N2 Al1 148.0(3) . . ?
O1 C51 Al1 52.5(2) . . ?
N1 C51 Al1 174.4(3) . . ?
N1 C51 O1 121.9(4) . . ?
N1 C51 N2 129.7(4) . . ?
N2 C51 Al1 55.9(2) . . ?
N2 C51 O1 108.4(4) . . ?
C4 C5 C6 121.1(5) . . ?
C1 C2 N3 114.6(4) . . ?
C3 C2 N3 130.5(4) . . ?
C3 C2 C1 114.8(4) . . ?
O2 C1 C2 111.8(4) . . ?
C6 C1 O2 121.1(4) . . ?
C6 C1 C2 127.1(4) . . ?
C15 C10 C7 118.5(4) . . ?
C15 C10 C11 115.9(5) . . ?
C11 C10 C7 125.5(4) . . ?
C38 C37 N4 120.1(4) . . ?
C38 C37 C36 120.5(5) . . ?
C36 C37 N4 119.3(5) . . ?
C37 C38 C39 117.7(5) . . ?
C37 C38 C45 122.2(5) . . ?
C39 C38 C45 120.1(5) . . ?
O2 C15 C14 111.3(4) . . ?
C10 C15 O2 121.6(4) . . ?
C10 C15 C14 126.8(4) . . ?
C5 C6 C7 125.7(4) . . ?
C1 C6 C5 115.2(4) . . ?
C1 C6 C7 119.2(4) . . ?
C5 C4 C20 121.0(5) . . ?
C3 C4 C5 119.9(5) . . ?
C3 C4 C20 119.0(5) . . ?
C40 C39 C38 122.4(6) . . ?
N4 C14 C15 116.1(4) . . ?
N4 C14 C13 129.0(5) . . ?
C15 C14 C13 114.9(5) . . ?
C38 C45 C46 112.0(5) . . ?
C38 C45 C47 110.5(5) . . ?
C46 C45 C47 111.0(5) . . ?
C2 C3 C4 121.6(4) . . ?
C12 C13 C14 121.1(5) . . ?
C10 C7 C9 108.7(5) . . ?
C6 C7 C10 108.7(4) . . ?
C6 C7 C9 110.8(5) . . ?
C6 C7 C8 109.3(4) . . ?
C8 C7 C10 109.3(5) . . ?
C8 C7 C9 110.0(5) . . ?
C29 C24 N3 119.0(5) . . ?
C29 C24 C25 122.6(5) . . ?
C25 C24 N3 118.4(6) . . ?
C10 C11 C12 120.6(5) . . ?
N1 C52 C54 112.4(5) . . ?
N1 C52 C53 110.3(5) . . ?
C54 C52 C53 112.7(6) . . ?
C37 C36 C42 122.9(5) . . ?
C41 C36 C37 117.6(6) . . ?
C41 C36 C42 119.5(6) . . ?
C40 C41 C36 122.7(6) . . ?
C4 C20 C22 108.8(6) . . ?
C21 C20 C4 113.2(5) . . ?
C21 C20 C22 104.6(6) . . ?
C23 C20 C4 110.5(6) . . ?
C23 C20 C21 111.4(7) . . ?
C23 C20 C22 108.1(7) . . ?
C24 C29 C30 123.3(4) . . ?
C24 C29 C28 116.3(7) . . ?
C28 C29 C30 120.4(7) . . ?
N2 C49 C50 112.3(4) . . ?
N2 C49 C48 110.3(4) . . ?
C48 C49 C50 112.2(5) . . ?
C29 C30 C31 112.6(6) . . ?
C29 C30 C32 111.9(6) . . ?
C31 C30 C32 108.8(6) . . ?
C41 C40 C39 119.2(5) . . ?
C13 C12 C11 120.0(5) . . ?
C13 C12 C16 118.3(6) . . ?
C11 C12 C16 121.7(6) . . ?
C62 C59 P1 109.8(5) . . ?
C60 C59 P1 108.5(5) . . ?
C60 C59 C62 106.4(7) . . ?
C60 C59 C61 108.8(6) . . ?
C61 C59 P1 117.1(5) . . ?
C61 C59 C62 105.8(7) . . ?
C58 C55 P1 109.3(4) . . ?
C57 C55 P1 108.7(5) . . ?
C57 C55 C58 103.8(7) . . ?
C56 C55 P1 116.0(6) . . ?
C56 C55 C58 109.2(6) . . ?
C56 C55 C57 109.1(6) . . ?
C27 C28 C29 122.4(9) . . ?
C24 C25 C33 123.4(6) . . ?
C24 C25 C26 115.9(9) . . ?
C26 C25 C33 120.7(8) . . ?
C25 C33 C35 114.7(7) . . ?
C25 C33 C34 111.0(9) . . ?
C34 C33 C35 109.1(7) . . ?
C66 C63 P1 115.1(5) . . ?
C66 C63 C65 108.6(6) . . ?
C64 C63 P1 107.9(5) . . ?
C64 C63 C66 108.1(6) . . ?
C64 C63 C65 106.5(6) . . ?
C65 C63 P1 110.3(5) . . ?
C26 C27 C28 120.3(7) . . ?
C27 C26 C25 122.5(9) . . ?
C36 C42 C43 110.7(8) . . ?
C44 C42 C36 111.1(8) . . ?
C44 C42 C43 110.2(8) . . ?
C17 C16 C12 112.0(7) . . ?
C17 C16 C18 108.2(12) . . ?
C19 C16 C12 110.8(11) . . ?
C19 C16 C17 109.7(10) . . ?
C19 C16 C18 108.0(9) . . ?
C18 C16 C12 108.0(8) . . ?

loop_
_geom_bond_atom_site_label_1
_geom_bond_atom_site_label_2
_geom_bond_distance
_geom_bond_site_symmetry_2
_geom_bond_publ_flag
Ag1 P1 2.3572(14) . ?
Ag1 N1 2.130(4) . ?
P1 C59 1.896(7) . ?
P1 C55 1.892(7) . ?
P1 C63 1.877(6) . ?
Al1 O1 1.842(3) . ?
Al1 O2 2.008(3) . ?
Al1 N4 1.902(4) . ?
Al1 N3 1.896(4) . ?
Al1 N2 1.923(4) . ?
Al1 C51 2.320(5) . ?
O1 C51 1.344(5) . ?
O2 C1 1.392(6) . ?
O2 C15 1.389(5) . ?
N1 C51 1.304(6) . ?
N1 C52 1.472(7) . ?
N4 C37 1.439(6) . ?
N4 C14 1.391(6) . ?
N3 C2 1.400(6) . ?
N3 C24 1.457(6) . ?
N2 C51 1.339(6) . ?
N2 C49 1.455(6) . ?
C5 C6 1.407(7) . ?
C5 C4 1.397(7) . ?
C2 C1 1.400(6) . ?
C2 C3 1.394(7) . ?
C1 C6 1.374(6) . ?
C10 C15 1.366(7) . ?
C10 C7 1.540(7) . ?
C10 C11 1.400(7) . ?
C37 C38 1.398(8) . ?
C37 C36 1.414(7) . ?
C38 C39 1.413(7) . ?
C38 C45 1.519(8) . ?
C15 C14 1.394(7) . ?
C6 C7 1.518(6) . ?
C4 C3 1.396(7) . ?
C4 C20 1.544(8) . ?
C39 C40 1.359(9) . ?
C14 C13 1.400(7) . ?
C45 C46 1.532(8) . ?
C45 C47 1.543(8) . ?
C13 C12 1.398(8) . ?
C7 C9 1.555(8) . ?
C7 C8 1.527(9) . ?
C50 C49 1.534(8) . ?
C24 C29 1.400(10) . ?
C24 C25 1.407(9) . ?
C11 C12 1.402(8) . ?
C52 C54 1.474(10) . ?
C52 C53 1.516(8) . ?
C36 C41 1.406(8) . ?
C36 C42 1.511(10) . ?
C41 C40 1.351(10) . ?
C20 C21 1.535(9) . ?
C20 C22 1.555(12) . ?
C20 C23 1.483(10) . ?
C29 C30 1.498(10) . ?
C29 C28 1.409(7) . ?
C49 C48 1.522(8) . ?
C30 C31 1.531(8) . ?
C30 C32 1.533(10) . ?
C12 C16 1.535(9) . ?
C59 C62 1.554(11) . ?
C59 C60 1.525(10) . ?
C59 C61 1.541(11) . ?
C55 C58 1.560(10) . ?
C55 C57 1.552(10) . ?
C55 C56 1.534(11) . ?
C66 C63 1.534(9) . ?
C28 C27 1.359(15) . ?
C25 C33 1.498(13) . ?
C25 C26 1.426(11) . ?
C33 C35 1.561(10) . ?
C33 C34 1.524(11) . ?
C63 C64 1.528(10) . ?
C63 C65 1.553(11) . ?
C27 C26 1.331(17) . ?
C42 C44 1.509(14) . ?
C42 C43 1.545(13) . ?
C16 C17 1.524(11) . ?
C16 C19 1.483(19) . ?
C16 C18 1.531(19) . ?

loop_
_smtbx_masks_void_nr
_smtbx_masks_void_average_x
_smtbx_masks_void_average_y
_smtbx_masks_void_average_z
_smtbx_masks_void_volume
_smtbx_masks_void_count_electrons
_smtbx_masks_void_content
1 0.006 -0.040 0.120 17.7 0.0 ?
2 -0.971 0.000 0.500 867.3 116.3 ?
3 -0.006 0.040 0.880 17.7 0.0 ?
4 -0.359 0.500 0.000 867.3 116.3 ?
5 -0.006 0.460 0.380 17.7 0.0 ?
6 0.006 0.540 0.620 17.7 0.0 ?

loop_
_publcif_info_exptl_table_extra_item
sin_theta_over_lambda_max

loop_
_publcif_info_exptl_table_header_item
?
